data_4024815
loop_
_publ_author_name
'Christopher W. Bond'
'Alexander J. Cresswell'
'Stephen G. Davies'
'Ai M. Fletcher'
'Wataru Kurosawa'
'James A. Lee'
'Paul M. Roberts'
'Angela J. Russell'
'Andrew D. Smith'
'James E. Thomson'

_publ_contact_author_address
;Department of Chemistry
Chemistry Research laboratory
University of Oxford
Mansfield Road
Oxford
OX1 3TA
UK
;
_publ_contact_author_email steve.davies@chem.ox.ac.uk
_publ_contact_author_fax '+44 1865 275633'
_publ_contact_author_name 'Stephen G. Davies'
_publ_contact_author_phone '+44 1865 275695'
_publ_section_title
;
Ammonium-Directed Oxidation of Cyclic Allylic and Homoallylic Amines
;
_journal_name_full 'Journal of Organic Chemistry'
_journal_page_first 6735
_journal_page_last 6748
_journal_paper_doi 10.1021/jo9012783
_journal_volume 74
_journal_year 2009
_chemical_absolute_configuration unk
_chemical_formula_moiety 'C19 H21 N1 O1'
_chemical_formula_sum 'C19 H21 N O'
_chemical_formula_weight 279.38
_space_group_IT_number 33
_symmetry_cell_setting orthorhombic
_symmetry_space_group_name_Hall 'P -2ac -2n'
_symmetry_space_group_name_H-M 'P n 21 a'
_atom_sites_solution_hydrogens geom
_atom_sites_solution_primary direct
_audit_creation_date 08-05-26
_audit_creation_method CRYSTALS_ver_12.85
_cell_angle_alpha 90
_cell_angle_beta 90
_cell_angle_gamma 90
_cell_formula_units_Z 4
_cell_length_a 8.38070(10)
_cell_length_b 8.5672(2)
_cell_length_c 21.6908(4)
_cell_measurement_reflns_used 2036
_cell_measurement_temperature 150
_cell_measurement_theta_max 27
_cell_measurement_theta_min 5
_cell_volume 1557.38(5)
_computing_cell_refinement 'DENZO/SCALEPACK (Otwinowski & Minor, 1997)'
_computing_data_collection 'COLLECT (Nonius, 1997-2001).'
_computing_data_reduction 'DENZO/SCALEPACK (Otwinowski & Minor, 1997)'
_computing_molecular_graphics 'CAMERON (Watkin et al., 1996)'
_computing_publication_material 'CRYSTALS (Betteridge et al., 2003)'
_computing_structure_refinement 'CRYSTALS (Betteridge et al., 2003)'
_computing_structure_solution 'SIR92 (Altomare et al., 1994)'
_diffrn_ambient_temperature 150
_diffrn_measured_fraction_theta_full 0.990
_diffrn_measured_fraction_theta_max 0.990
_diffrn_measurement_device 'Nonius KappaCCD'
_diffrn_measurement_device_type Area
_diffrn_measurement_method \w
_diffrn_radiation_monochromator graphite
_diffrn_radiation_type 'Mo K\a'
_diffrn_radiation_wavelength 0.71073
_diffrn_reflns_av_R_equivalents 0.016
_diffrn_reflns_limit_h_max 10
_diffrn_reflns_limit_h_min -10
_diffrn_reflns_limit_k_max 11
_diffrn_reflns_limit_k_min -11
_diffrn_reflns_limit_l_max 28
_diffrn_reflns_limit_l_min -27
_diffrn_reflns_number 3530
_diffrn_reflns_theta_full 26.929
_diffrn_reflns_theta_max 27.479
_diffrn_reflns_theta_min 5.117
_diffrn_standards_number 0
_exptl_absorpt_coefficient_mu 0.073
_exptl_absorpt_correction_T_max 1.00
_exptl_absorpt_correction_T_min 0.99
_exptl_absorpt_correction_type multi-scan
_exptl_absorpt_process_details 'DENZO/SCALEPACK (Otwinowski & Minor, 1997)'
_exptl_crystal_colour colourless
_exptl_crystal_density_diffrn 1.191
_exptl_crystal_density_method 'not measured'
_exptl_crystal_description plate
_exptl_crystal_F_000 600
_exptl_crystal_size_max 0.20
_exptl_crystal_size_mid 0.10
_exptl_crystal_size_min 0.10
_refine_diff_density_max 0.15
_refine_diff_density_min -0.12
_refine_ls_extinction_method None
_refine_ls_goodness_of_fit_ref 0.9766
_refine_ls_hydrogen_treatment constr
_refine_ls_matrix_type full
_refine_ls_number_parameters 190
_refine_ls_number_reflns 1582
_refine_ls_number_restraints 1
_refine_ls_R_factor_all 0.0436
_refine_ls_R_factor_gt 0.0372
_refine_ls_shift/su_max 0.000173
_refine_ls_structure_factor_coef Fsqd
_refine_ls_weighting_details
;
 Method, part 1, Chebychev polynomial, (Watkin, 1994, Prince, 1982) 
 [weight] = 1.0/[A~0~*T~0~(x)+A~1~*T~1~(x) ... +A~n-1~]*T~n-1~(x)] 
 where A~i~ are the Chebychev coefficients listed below and x= Fcalc/Fmax 
 Method = Robust Weighting (Prince, 1982) 
 W = [weight] * [1-(deltaF/6*sigmaF)^2^]^2^ 
 A~i~ are: 
 16.3 23.1 10.2 2.22 
;
_refine_ls_weighting_scheme calc
_refine_ls_wR_factor_all 0.0811
_refine_ls_wR_factor_gt 0.0749
_refine_ls_wR_factor_ref 0.0721
_reflns_limit_h_max 10
_reflns_limit_h_min 0
_reflns_limit_k_max 11
_reflns_limit_k_min 0
_reflns_limit_l_max 28
_reflns_limit_l_min 0
_reflns_number_gt 1670
_reflns_number_total 1886
_reflns_threshold_expression I>2.0\s(I)
_oxford_diffrn_Wilson_B_factor 3.32
_oxford_diffrn_Wilson_scale 0.79
_oxford_refine_ls_r_factor_ref 0.0351
_oxford_refine_ls_scale 1.116(4)
_oxford_reflns_number_all 1886
_oxford_reflns_threshold_expression_ref I>3.0\s(I)
_oxford_structure_analysis_title '5261104 SGD209'
_cod_data_source_file jo9012783_si_010.cif
_cod_data_source_block 1
_cod_depositor_comments
;
The following automatic conversions were performed:
'_symmetry_cell_setting' value 'Orthorhombic' changed to 'orthorhombic'
according to '/home/saulius/struct/CIF-dictionaries/cif_core.dic'
dictionary named 'cif_core.dic' version 2.4.1 from 2010-06-29.

Automatic conversion script
Id: cif_fix_enum 1527 2010-12-29 10:47:43Z saulius 
;
_cod_original_sg_symbol_H-M 'P n 21 a '
_cod_original_formula_sum 'C19 H21 N1 O1'
_cod_database_code 4024815

loop_
_symmetry_equiv_pos_as_xyz
x,y,z
-x+1/2,y+1/2,z+1/2
-x,y+1/2,-z
x+1/2,y,-z+1/2

loop_
_atom_site_label
_atom_site_type_symbol
_atom_site_fract_x
_atom_site_fract_y
_atom_site_fract_z
_atom_site_U_iso_or_equiv
_atom_site_occupancy
_atom_site_adp_type
_atom_site_refinement_flags_posn
_atom_site_refinement_flags_adp
_atom_site_refinement_flags_occupancy
_atom_site_disorder_assembly
_atom_site_disorder_group
_oxford_atom_site_special_shape
_atom_site_attached_hydrogens
O1 O 0.13265(18) 0.3077(2) 0.29829(8) 0.0451 1.0000 Uani . . . . . . .
C2 C 0.2590(2) 0.4219(3) 0.30783(10) 0.0334 1.0000 Uani . . . . . . .
C3 C 0.2959(3) 0.2694(3) 0.28122(11) 0.0409 1.0000 Uani . . . . . . .
C4 C 0.3748(3) 0.1691(3) 0.32807(12) 0.0476 1.0000 Uani . . . . . . .
C5 C 0.3458(3) 0.2537(3) 0.38965(11) 0.0416 1.0000 Uani . . . . . . .
C6 C 0.3124(2) 0.4272(3) 0.37426(10) 0.0309 1.0000 Uani . . . . . . .
N7 N 0.4442(2) 0.5385(2) 0.38139(8) 0.0306 1.0000 Uani . . . . . . .
C8 C 0.4779(3) 0.5719(3) 0.44664(9) 0.0363 1.0000 Uani . . . . . . .
C9 C 0.3412(3) 0.6587(3) 0.47633(9) 0.0336 1.0000 Uani . . . . . . .
C10 C 0.2840(3) 0.7950(3) 0.45002(11) 0.0408 1.0000 Uani . . . . . . .
C11 C 0.1574(3) 0.8762(3) 0.47543(13) 0.0525 1.0000 Uani . . . . . . .
C12 C 0.0871(3) 0.8225(4) 0.52856(14) 0.0586 1.0000 Uani . . . . . . .
C13 C 0.1430(3) 0.6897(4) 0.55638(12) 0.0559 1.0000 Uani . . . . . . .
C14 C 0.2701(3) 0.6061(3) 0.53054(10) 0.0442 1.0000 Uani . . . . . . .
C15 C 0.5910(2) 0.4929(3) 0.34859(11) 0.0359 1.0000 Uani . . . . . . .
C16 C 0.7011(2) 0.6313(3) 0.33862(9) 0.0309 1.0000 Uani . . . . . . .
C17 C 0.8650(3) 0.6146(3) 0.34458(11) 0.0391 1.0000 Uani . . . . . . .
C18 C 0.9670(3) 0.7385(3) 0.33267(12) 0.0449 1.0000 Uani . . . . . . .
C19 C 0.9067(3) 0.8812(3) 0.31463(13) 0.0472 1.0000 Uani . . . . . . .
C20 C 0.7432(3) 0.8979(3) 0.30813(14) 0.0527 1.0000 Uani . . . . . . .
C21 C 0.6412(3) 0.7748(3) 0.32010(11) 0.0429 1.0000 Uani . . . . . . .
H21 H 0.2631 0.5188 0.2822 0.0425 1.0000 Uiso R . . . . . .
H31 H 0.3204 0.2559 0.2361 0.0514 1.0000 Uiso R . . . . . .
H41 H 0.4909 0.1684 0.3206 0.0585 1.0000 Uiso R . . . . . .
H42 H 0.3366 0.0637 0.3281 0.0582 1.0000 Uiso R . . . . . .
H51 H 0.4410 0.2468 0.4171 0.0512 1.0000 Uiso R . . . . . .
H52 H 0.2483 0.2058 0.4092 0.0510 1.0000 Uiso R . . . . . .
H61 H 0.2209 0.4660 0.3999 0.0386 1.0000 Uiso R . . . . . .
H81 H 0.5755 0.6351 0.4492 0.0462 1.0000 Uiso R . . . . . .
H82 H 0.4958 0.4723 0.4696 0.0458 1.0000 Uiso R . . . . . .
H101 H 0.3359 0.8297 0.4132 0.0496 1.0000 Uiso R . . . . . .
H111 H 0.1198 0.9696 0.4561 0.0669 1.0000 Uiso R . . . . . .
H121 H -0.0009 0.8765 0.5457 0.0774 1.0000 Uiso R . . . . . .
H131 H 0.0987 0.6533 0.5946 0.0659 1.0000 Uiso R . . . . . .
H141 H 0.3080 0.5142 0.5499 0.0569 1.0000 Uiso R . . . . . .
H151 H 0.6464 0.4078 0.3718 0.0471 1.0000 Uiso R . . . . . .
H152 H 0.5581 0.4499 0.3069 0.0475 1.0000 Uiso R . . . . . .
H171 H 0.9092 0.5175 0.3571 0.0515 1.0000 Uiso R . . . . . .
H181 H 1.0790 0.7230 0.3363 0.0538 1.0000 Uiso R . . . . . .
H191 H 0.9748 0.9688 0.3082 0.0574 1.0000 Uiso R . . . . . .
H201 H 0.7008 0.9937 0.2944 0.0649 1.0000 Uiso R . . . . . .
H211 H 0.5274 0.7887 0.3160 0.0523 1.0000 Uiso R . . . . . .

loop_
_atom_site_aniso_label
_atom_site_aniso_U_11
_atom_site_aniso_U_22
_atom_site_aniso_U_33
_atom_site_aniso_U_23
_atom_site_aniso_U_13
_atom_site_aniso_U_12
O1 0.0343(8) 0.0478(11) 0.0533(10) -0.0055(9) -0.0065(7) -0.0041(8)
C2 0.0315(10) 0.0335(12) 0.0351(10) -0.0007(10) -0.0036(9) 0.0002(9)
C3 0.0379(11) 0.0388(13) 0.0460(12) -0.0075(11) 0.0016(10) -0.0032(11)
C4 0.0463(14) 0.0294(12) 0.0672(16) -0.0027(12) -0.0002(12) 0.0037(11)
C5 0.0382(11) 0.0396(13) 0.0470(12) 0.0087(11) -0.0029(10) 0.0012(11)
C6 0.0267(9) 0.0336(11) 0.0325(10) 0.0025(9) -0.0004(8) 0.0015(9)
N7 0.0244(8) 0.0368(10) 0.0306(8) -0.0021(8) 0.0004(7) 0.0006(7)
C8 0.0317(10) 0.0463(14) 0.0309(10) -0.0015(10) -0.0042(8) 0.0033(10)
C9 0.0307(10) 0.0410(12) 0.0289(9) -0.0067(9) -0.0008(8) -0.0048(9)
C10 0.0363(11) 0.0455(14) 0.0405(12) -0.0028(11) 0.0019(10) 0.0017(11)
C11 0.0465(14) 0.0462(15) 0.0648(16) -0.0145(14) -0.0005(13) 0.0066(13)
C12 0.0389(13) 0.073(2) 0.0637(17) -0.0326(16) 0.0089(12) -0.0014(14)
C13 0.0493(15) 0.079(2) 0.0393(13) -0.0177(15) 0.0132(12) -0.0247(15)
C14 0.0469(13) 0.0528(15) 0.0328(11) -0.0029(11) 0.0012(10) -0.0110(13)
C15 0.0291(10) 0.0371(12) 0.0416(11) -0.0029(10) 0.0047(9) 0.0027(9)
C16 0.0287(10) 0.0352(12) 0.0290(9) -0.0036(9) 0.0017(8) 0.0011(9)
C17 0.0314(11) 0.0384(13) 0.0474(13) 0.0024(10) -0.0023(10) 0.0025(10)
C18 0.0312(11) 0.0499(15) 0.0536(14) 0.0008(12) -0.0020(10) -0.0024(11)
C19 0.0406(13) 0.0430(14) 0.0582(15) 0.0001(12) 0.0114(12) -0.0063(11)
C20 0.0466(14) 0.0416(15) 0.0699(17) 0.0170(14) 0.0151(13) 0.0085(12)
C21 0.0300(10) 0.0454(15) 0.0533(14) 0.0086(12) 0.0082(10) 0.0080(11)

loop_
_atom_type_symbol
_atom_type_scat_dispersion_real
_atom_type_scat_dispersion_imag
_atom_type_scat_Cromer_Mann_a1
_atom_type_scat_Cromer_Mann_b1
_atom_type_scat_Cromer_Mann_a2
_atom_type_scat_Cromer_Mann_b2
_atom_type_scat_Cromer_Mann_a3
_atom_type_scat_Cromer_Mann_b3
_atom_type_scat_Cromer_Mann_a4
_atom_type_scat_Cromer_Mann_b4
_atom_type_scat_Cromer_Mann_c
_atom_type_scat_source
C 0.0033 0.0016 2.3100 20.8439 1.0200 10.2075 1.5886 0.5687 0.8650 51.6512 0.2156 'International Tables Vol C 4.2.6.8 and 6.1.1.4'
H 0.0000 0.0000 0.4930 10.5109 0.3229 26.1257 0.1402 3.1424 0.0408 57.7998 0.0030 'International Tables Vol C 4.2.6.8 and 6.1.1.4'
N 0.0061 0.0033 12.2126 0.0057 3.1322 9.8933 2.0125 28.9975 1.1663 0.5826 -11.5290 'International Tables Vol C 4.2.6.8 and 6.1.1.4'
O 0.0106 0.0060 3.0485 13.2771 2.2868 5.7011 1.5463 0.3239 0.8670 32.9089 0.2508 'International Tables Vol C 4.2.6.8 and 6.1.1.4'

loop_
_geom_angle_atom_site_label_1
_geom_angle_site_symmetry_1
_geom_angle_atom_site_label_2
_geom_angle_site_symmetry_2
_geom_angle_atom_site_label_3
_geom_angle_site_symmetry_3
_geom_angle
_geom_angle_publ_flag
C2 . O1 . C3 . 60.27(14) yes
O1 . C2 . C3 . 59.81(14) yes
O1 . C2 . C6 . 111.83(18) yes
C3 . C2 . C6 . 109.97(19) yes
O1 . C2 . H21 . 120.3 no
C3 . C2 . H21 . 121.0 no
C6 . C2 . H21 . 119.7 no
C2 . C3 . O1 . 59.92(14) yes
C2 . C3 . C4 . 109.9(2) yes
O1 . C3 . C4 . 112.0(2) yes
C2 . C3 . H31 . 122.0 no
O1 . C3 . H31 . 117.7 no
C4 . C3 . H31 . 120.5 no
C3 . C4 . C5 . 104.55(19) yes
C3 . C4 . H41 . 109.2 no
C5 . C4 . H41 . 107.6 no
C3 . C4 . H42 . 113.4 no
C5 . C4 . H42 . 113.0 no
H41 . C4 . H42 . 108.9 no
C4 . C5 . C6 . 107.06(19) yes
C4 . C5 . H51 . 111.3 no
C6 . C5 . H51 . 109.3 no
C4 . C5 . H52 . 107.5 no
C6 . C5 . H52 . 109.6 no
H51 . C5 . H52 . 112.0 no
C5 . C6 . C2 . 103.30(18) yes
C5 . C6 . N7 . 117.68(17) yes
C2 . C6 . N7 . 110.11(17) yes
C5 . C6 . H61 . 109.7 no
C2 . C6 . H61 . 108.2 no
N7 . C6 . H61 . 107.6 no
C6 . N7 . C8 . 111.85(17) yes
C6 . N7 . C15 . 113.93(17) yes
C8 . N7 . C15 . 110.85(17) yes
N7 . C8 . C9 . 111.15(17) yes
N7 . C8 . H81 . 108.8 no
C9 . C8 . H81 . 109.6 no
N7 . C8 . H82 . 110.0 no
C9 . C8 . H82 . 108.7 no
H81 . C8 . H82 . 108.5 no
C8 . C9 . C10 . 120.1(2) yes
C8 . C9 . C14 . 121.7(2) yes
C10 . C9 . C14 . 118.2(2) yes
C9 . C10 . C11 . 121.7(2) yes
C9 . C10 . H101 . 116.7 no
C11 . C10 . H101 . 121.6 no
C10 . C11 . C12 . 119.6(3) yes
C10 . C11 . H111 . 119.9 no
C12 . C11 . H111 . 120.5 no
C11 . C12 . C13 . 120.1(3) yes
C11 . C12 . H121 . 120.0 no
C13 . C12 . H121 . 119.9 no
C12 . C13 . C14 . 120.5(2) yes
C12 . C13 . H131 . 121.2 no
C14 . C13 . H131 . 118.2 no
C13 . C14 . C9 . 119.8(3) yes
C13 . C14 . H141 . 120.2 no
C9 . C14 . H141 . 120.0 no
N7 . C15 . C16 . 111.66(18) yes
N7 . C15 . H151 . 109.7 no
C16 . C15 . H151 . 111.1 no
N7 . C15 . H152 . 107.4 no
C16 . C15 . H152 . 108.8 no
H151 . C15 . H152 . 108.0 no
C15 . C16 . C17 . 120.5(2) yes
C15 . C16 . C21 . 120.93(19) yes
C17 . C16 . C21 . 118.5(2) yes
C16 . C17 . C18 . 120.9(2) yes
C16 . C17 . H171 . 120.2 no
C18 . C17 . H171 . 118.9 no
C17 . C18 . C19 . 120.3(2) yes
C17 . C18 . H181 . 119.1 no
C19 . C18 . H181 . 120.6 no
C18 . C19 . C20 . 118.9(2) yes
C18 . C19 . H191 . 121.3 no
C20 . C19 . H191 . 119.7 no
C19 . C20 . C21 . 120.9(2) yes
C19 . C20 . H201 . 119.7 no
C21 . C20 . H201 . 119.4 no
C16 . C21 . C20 . 120.5(2) yes
C16 . C21 . H211 . 119.6 no
C20 . C21 . H211 . 119.9 no

loop_
_geom_bond_atom_site_label_1
_geom_bond_site_symmetry_1
_geom_bond_atom_site_label_2
_geom_bond_site_symmetry_2
_geom_bond_distance
_geom_bond_publ_flag
O1 . C2 . 1.456(3) yes
O1 . C3 . 1.455(3) yes
C2 . C3 . 1.461(3) yes
C2 . C6 . 1.510(3) yes
C2 . H21 . 1.001 no
C3 . C4 . 1.486(3) yes
C3 . H31 . 1.006 no
C4 . C5 . 1.539(4) yes
C4 . H41 . 0.987 no
C4 . H42 . 0.958 no
C5 . C6 . 1.549(3) yes
C5 . H51 . 0.996 no
C5 . H52 . 1.008 no
C6 . N7 . 1.467(3) yes
C6 . H61 . 1.004 no
N7 . C8 . 1.471(3) yes
N7 . C15 . 1.474(3) yes
C8 . C9 . 1.510(3) yes
C8 . H81 . 0.983 no
C8 . H82 . 1.000 no
C9 . C10 . 1.385(3) yes
C9 . C14 . 1.393(3) yes
C10 . C11 . 1.384(3) yes
C10 . H101 . 0.957 no
C11 . C12 . 1.374(4) yes
C11 . H111 . 0.957 no
C12 . C13 . 1.370(5) yes
C12 . H121 . 0.947 no
C13 . C14 . 1.401(4) yes
C13 . H131 . 0.960 no
C14 . H141 . 0.947 no
C15 . C16 . 1.517(3) yes
C15 . H151 . 1.000 no
C15 . H152 . 1.014 no
C16 . C17 . 1.388(3) yes
C16 . C21 . 1.387(3) yes
C17 . C18 . 1.387(3) yes
C17 . H171 . 0.950 no
C18 . C19 . 1.380(4) yes
C18 . H181 . 0.951 no
C19 . C20 . 1.385(3) yes
C19 . H191 . 0.954 no
C20 . C21 . 1.382(3) yes
C20 . H201 . 0.943 no
C21 . H211 . 0.966 no
